data_4071892
loop_
_publ_author_name
'Liu, Dongmei'
'Wang, Yaorong'
'Chan, Hoi-Shan'
'Tang, Yong'
'Xie, Zuowei'

_publ_section_title
;
 Synthesis, Structure, and Reactivity of Group 4 Metallacarboranes Bearing
 the Ligand [Me2C(C9H6)(C2B9H10)]3&#x2212;
;
_journal_issue 20
_journal_name_full Organometallics
_journal_page_first 5295
_journal_paper_doi 10.1021/om800452f
_journal_volume 27
_journal_year 2008
_chemical_formula_sum 'C31 H57 B9 Cl Na O6 Zr'
_chemical_formula_weight 772.72
_chemical_name_systematic
; 
 ? 
;
_space_group_IT_number 2
_symmetry_cell_setting triclinic
_symmetry_space_group_name_Hall '-P 1'
_symmetry_space_group_name_H-M 'P -1'
_atom_sites_solution_hydrogens geom
_atom_sites_solution_primary direct
_atom_sites_solution_secondary difmap
_audit_creation_method SHELXL-97
_cell_angle_alpha 83.71(3)
_cell_angle_beta 74.74(3)
_cell_angle_gamma 88.56(3)
_cell_formula_units_Z 2
_cell_length_a 11.494(2)
_cell_length_b 12.777(3)
_cell_length_c 14.431(3)
_cell_measurement_temperature 293(2)
_cell_volume 2032.3(8)
_computing_cell_refinement 'Bruker FRAMBO'
_computing_data_collection 'Bruker FRAMBO'
_computing_data_reduction 'Bruker SHELXTL'
_computing_molecular_graphics 'Bruker SHELXTL'
_computing_publication_material 'Bruker SHELXTL'
_computing_structure_refinement 'SHELXL-97 (Sheldrick, 1997)'
_computing_structure_solution 'SHELXS-97 (Sheldrick, 1990)'
_diffrn_ambient_temperature 293(2)
_diffrn_measured_fraction_theta_full 0.820
_diffrn_measured_fraction_theta_max 0.820
_diffrn_measurement_device_type 'multiwire proportional'
_diffrn_measurement_method 'phi and omega scans'
_diffrn_radiation_monochromator graphite
_diffrn_radiation_source 'fine-focus sealed tube'
_diffrn_radiation_type MoK\a
_diffrn_radiation_wavelength 0.71073
_diffrn_reflns_av_R_equivalents 0.0000
_diffrn_reflns_av_sigmaI/netI 0.0777
_diffrn_reflns_limit_h_max 13
_diffrn_reflns_limit_h_min -13
_diffrn_reflns_limit_k_max 0
_diffrn_reflns_limit_k_min -14
_diffrn_reflns_limit_l_max 14
_diffrn_reflns_limit_l_min -15
_diffrn_reflns_number 5236
_diffrn_reflns_theta_full 25.00
_diffrn_reflns_theta_max 25.00
_diffrn_reflns_theta_min 1.60
_exptl_absorpt_coefficient_mu 0.385
_exptl_absorpt_correction_T_max 1.0000
_exptl_absorpt_correction_T_min 0.9270
_exptl_absorpt_correction_type sadabs
_exptl_crystal_colour yellow
_exptl_crystal_density_diffrn 1.263
_exptl_crystal_density_method 'not measured'
_exptl_crystal_description plate
_exptl_crystal_F_000 808
_exptl_crystal_size_max 0.20
_exptl_crystal_size_mid 0.10
_exptl_crystal_size_min 0.05
_refine_diff_density_max 0.613
_refine_diff_density_min -0.924
_refine_diff_density_rms 0.091
_refine_ls_extinction_method none
_refine_ls_goodness_of_fit_ref 1.131
_refine_ls_hydrogen_treatment riding
_refine_ls_matrix_type full
_refine_ls_number_parameters 442
_refine_ls_number_reflns 5236
_refine_ls_number_restraints 0
_refine_ls_restrained_S_all 1.131
_refine_ls_R_factor_all 0.0891
_refine_ls_R_factor_gt 0.0781
_refine_ls_shift/su_max 0.001
_refine_ls_shift/su_mean 0.000
_refine_ls_structure_factor_coef Fsqd
_refine_ls_weighting_details 'calc w=1/[\s^2^(Fo^2^)+(0.1460P)^2^+1.2274P] where P=(Fo^2^+2Fc^2^)/3'
_refine_ls_weighting_scheme calc
_refine_ls_wR_factor_gt 0.2208
_refine_ls_wR_factor_ref 0.2372
_reflns_number_gt 4738
_reflns_number_total 5236
_reflns_threshold_expression >2sigma(I)
_cod_data_source_file om800452f_si_001.cif
_cod_data_source_block 7
_cod_original_cell_volume 2032.3(7)
_cod_original_sg_symbol_H-M P(-1)
_cod_database_code 4071892

loop_
_symmetry_equiv_pos_as_xyz
'x, y, z'
'-x, -y, -z'

loop_
_atom_site_label
_atom_site_type_symbol
_atom_site_fract_x
_atom_site_fract_y
_atom_site_fract_z
_atom_site_U_iso_or_equiv
_atom_site_adp_type
_atom_site_occupancy
_atom_site_symmetry_multiplicity
_atom_site_calc_flag
_atom_site_refinement_flags
Zr1 Zr 0.52178(5) 0.78383(4) 0.63498(5) 0.0625(3) Uani 1 1 d .
Cl1 Cl 0.63437(18) 0.76414(18) 0.46338(16) 0.0948(6) Uani 1 1 d .
Na1 Na 0.8941(3) 0.2137(2) 0.8071(2) 0.0816(8) Uani 1 1 d .
C1 C 0.3931(5) 0.6240(4) 0.6969(5) 0.0615(15) Uani 1 1 d .
C2 C 0.3918(5) 0.6553(5) 0.5885(5) 0.0655(16) Uani 1 1 d .
H2 H 0.4621 0.6256 0.5298 0.079 Uiso 1 1 calc R
C11 C 0.5012(6) 0.5586(5) 0.7179(6) 0.0709(17) Uani 1 1 d .
C12 C 0.5503(7) 0.4871(6) 0.6371(7) 0.098(3) Uani 1 1 d .
H12A H 0.4888 0.4380 0.6362 0.147 Uiso 1 1 calc R
H12B H 0.6191 0.4492 0.6488 0.147 Uiso 1 1 calc R
H12C H 0.5735 0.5294 0.5759 0.147 Uiso 1 1 calc R
C13 C 0.4621(7) 0.4892(6) 0.8123(7) 0.093(2) Uani 1 1 d .
H13A H 0.4001 0.4418 0.8093 0.139 Uiso 1 1 calc R
H13B H 0.4316 0.5322 0.8639 0.139 Uiso 1 1 calc R
H13C H 0.5299 0.4495 0.8238 0.139 Uiso 1 1 calc R
C14 C 0.6018(5) 0.6367(5) 0.7191(5) 0.0646(16) Uani 1 1 d .
C15 C 0.7204(6) 0.6372(6) 0.6454(6) 0.082(2) Uani 1 1 d .
H15 H 0.7319 0.6196 0.5828 0.098 Uiso 1 1 calc R
C16 C 0.8098(6) 0.6672(7) 0.6836(7) 0.089(2) Uani 1 1 d .
H16A H 0.8907 0.6756 0.6506 0.107 Uiso 1 1 calc R
C17 C 0.7588(6) 0.6836(6) 0.7822(6) 0.081(2) Uani 1 1 d .
C18 C 0.8115(8) 0.7201(6) 0.8497(8) 0.095(2) Uani 1 1 d .
H18A H 0.8929 0.7377 0.8323 0.114 Uiso 1 1 calc R
C19 C 0.7432(10) 0.7296(8) 0.9410(9) 0.111(3) Uani 1 1 d .
H19A H 0.7786 0.7519 0.9864 0.133 Uiso 1 1 calc R
C20 C 0.6199(10) 0.7060(7) 0.9667(7) 0.105(3) Uani 1 1 d .
H20A H 0.5748 0.7128 1.0295 0.126 Uiso 1 1 calc R
C21 C 0.5631(7) 0.6729(6) 0.9018(6) 0.084(2) Uani 1 1 d .
H21A H 0.4813 0.6566 0.9206 0.100 Uiso 1 1 calc R
C22 C 0.6320(6) 0.6642(5) 0.8061(5) 0.0680(16) Uani 1 1 d .
C23 C 0.5172(7) 0.9760(5) 0.6331(7) 0.088(2) Uani 1 1 d .
H23A H 0.4615 1.0226 0.6073 0.106 Uiso 1 1 calc R
C24 C 0.4996(7) 0.9379(5) 0.7300(6) 0.082(2) Uani 1 1 d .
H24A H 0.4297 0.9524 0.7827 0.099 Uiso 1 1 calc R
C25 C 0.6052(8) 0.8912(5) 0.7409(7) 0.089(2) Uani 1 1 d .
H25A H 0.6219 0.8647 0.8024 0.107 Uiso 1 1 calc R
C26 C 0.6912(8) 0.9005(6) 0.6483(7) 0.092(2) Uani 1 1 d .
H26A H 0.7766 0.8813 0.6357 0.111 Uiso 1 1 calc R
C27 C 0.6364(8) 0.9548(6) 0.5822(7) 0.091(2) Uani 1 1 d .
H27A H 0.6765 0.9822 0.5156 0.109 Uiso 1 1 calc R
C28 C 0.8445(13) 0.0928(13) 1.0329(10) 0.170(6) Uani 1 1 d .
H28A H 0.7964 0.0432 1.0820 0.255 Uiso 1 1 calc R
H28B H 0.8397 0.1607 1.0562 0.255 Uiso 1 1 calc R
H28C H 0.9268 0.0698 1.0171 0.255 Uiso 1 1 calc R
C29 C 0.6735(12) 0.1004(10) 0.9680(10) 0.152(5) Uani 1 1 d .
H29A H 0.6421 0.1600 1.0032 0.182 Uiso 1 1 calc R
H29B H 0.6412 0.0367 1.0088 0.182 Uiso 1 1 calc R
C30 C 0.6331(11) 0.1070(10) 0.8813(10) 0.132(4) Uani 1 1 d .
H30A H 0.6563 0.0434 0.8499 0.159 Uiso 1 1 calc R
H30B H 0.5459 0.1115 0.8980 0.159 Uiso 1 1 calc R
C31 C 0.6405(11) 0.2014(10) 0.7342(10) 0.140(4) Uani 1 1 d .
H31A H 0.5548 0.1907 0.7513 0.209 Uiso 1 1 calc R
H31B H 0.6794 0.1491 0.6936 0.209 Uiso 1 1 calc R
H31C H 0.6597 0.2702 0.7001 0.209 Uiso 1 1 calc R
C32 C 0.9651(13) -0.0232(10) 0.7485(13) 0.176(6) Uani 1 1 d .
H32A H 0.9995 -0.0657 0.6972 0.263 Uiso 1 1 calc R
H32B H 0.8832 -0.0448 0.7784 0.263 Uiso 1 1 calc R
H32C H 1.0110 -0.0318 0.7956 0.263 Uiso 1 1 calc R
C33 C 0.994(2) 0.1091(15) 0.6168(12) 0.218(10) Uani 1 1 d .
H33A H 0.9307 0.0800 0.5940 0.262 Uiso 1 1 calc R
H33B H 1.0675 0.0723 0.5889 0.262 Uiso 1 1 calc R
C34 C 1.0093(13) 0.2100(14) 0.5774(9) 0.151(5) Uani 1 1 d .
H34A H 0.9727 0.2200 0.5237 0.181 Uiso 1 1 calc R
H34B H 1.0948 0.2247 0.5522 0.181 Uiso 1 1 calc R
C35 C 0.9759(15) 0.3866(11) 0.6115(11) 0.178(6) Uani 1 1 d .
H35A H 1.0009 0.3931 0.5421 0.267 Uiso 1 1 calc R
H35B H 1.0376 0.4145 0.6356 0.267 Uiso 1 1 calc R
H35C H 0.9026 0.4252 0.6323 0.267 Uiso 1 1 calc R
C36 C 0.7698(12) 0.4165(9) 0.9198(10) 0.153(5) Uani 1 1 d .
H36A H 0.7863 0.4797 0.9445 0.230 Uiso 1 1 calc R
H36B H 0.7222 0.3695 0.9715 0.230 Uiso 1 1 calc R
H36C H 0.7263 0.4338 0.8718 0.230 Uiso 1 1 calc R
C37 C 0.9764(11) 0.3901(8) 0.9145(10) 0.129(4) Uani 1 1 d .
H37A H 0.9619 0.3582 0.9807 0.155 Uiso 1 1 calc R
H37B H 0.9828 0.4656 0.9146 0.155 Uiso 1 1 calc R
C38 C 1.0917(11) 0.3497(8) 0.8559(11) 0.137(4) Uani 1 1 d .
H38A H 1.1099 0.3849 0.7907 0.165 Uiso 1 1 calc R
H38B H 1.1570 0.3637 0.8839 0.165 Uiso 1 1 calc R
C39 C 1.1912(10) 0.2018(12) 0.7957(10) 0.158(5) Uani 1 1 d .
H39A H 1.2579 0.2183 0.8200 0.236 Uiso 1 1 calc R
H39B H 1.2047 0.2323 0.7299 0.236 Uiso 1 1 calc R
H39C H 1.1836 0.1268 0.7987 0.236 Uiso 1 1 calc R
O1 O 0.8007(6) 0.0995(5) 0.9490(5) 0.1100(19) Uani 1 1 d .
O2 O 0.6811(6) 0.1927(5) 0.8183(5) 0.1103(19) Uani 1 1 d .
O3 O 0.9675(8) 0.0826(6) 0.7109(7) 0.140(3) Uani 1 1 d .
O4 O 0.9569(9) 0.2833(6) 0.6459(6) 0.150(3) Uani 1 1 d .
O5 O 0.8785(6) 0.3678(4) 0.8782(5) 0.1079(19) Uani 1 1 d .
O6 O 1.0807(6) 0.2445(5) 0.8542(5) 0.1116(19) Uani 1 1 d .
B3 B 0.3373(7) 0.7734(6) 0.5679(7) 0.075(2) Uani 1 1 d .
H3 H 0.3632 0.8260 0.5001 0.090 Uiso 1 1 calc R
B4 B 0.2926(7) 0.8189(6) 0.6843(7) 0.076(2) Uani 1 1 d .
H4 H 0.2862 0.9031 0.6946 0.091 Uiso 1 1 calc R
B5 B 0.3339(6) 0.7208(5) 0.7641(6) 0.0649(18) Uani 1 1 d .
H5 H 0.3582 0.7383 0.8296 0.078 Uiso 1 1 calc R
B6 B 0.2879(7) 0.5641(6) 0.6552(7) 0.072(2) Uani 1 1 d .
H6 H 0.2878 0.4801 0.6449 0.086 Uiso 1 1 calc R
B7 B 0.2496(7) 0.6596(6) 0.5712(7) 0.078(2) Uani 1 1 d .
H7 H 0.2243 0.6399 0.5067 0.094 Uiso 1 1 calc R
B8 B 0.1824(8) 0.7614(7) 0.6385(8) 0.089(3) Uani 1 1 d .
H8 H 0.1099 0.8085 0.6178 0.106 Uiso 1 1 calc R
B9 B 0.1822(7) 0.7309(7) 0.7605(8) 0.083(2) Uani 1 1 d .
H9 H 0.1108 0.7584 0.8197 0.100 Uiso 1 1 calc R
B10 B 0.2476(6) 0.6078(6) 0.7721(7) 0.074(2) Uani 1 1 d .
H10 H 0.2213 0.5537 0.8389 0.089 Uiso 1 1 calc R
B11 B 0.1550(7) 0.6316(7) 0.6931(8) 0.084(2) Uani 1 1 d .
H11 H 0.0665 0.5930 0.7084 0.101 Uiso 1 1 calc R

loop_
_atom_site_aniso_label
_atom_site_aniso_U_11
_atom_site_aniso_U_22
_atom_site_aniso_U_33
_atom_site_aniso_U_23
_atom_site_aniso_U_13
_atom_site_aniso_U_12
Zr1 0.0611(4) 0.0553(4) 0.0713(5) -0.0036(3) -0.0188(3) -0.0025(2)
Cl1 0.0884(12) 0.1111(15) 0.0782(14) -0.0040(10) -0.0124(10) -0.0027(10)
Na1 0.0872(17) 0.0715(15) 0.085(2) -0.0153(13) -0.0173(14) -0.0078(13)
C1 0.058(3) 0.052(3) 0.076(4) -0.006(3) -0.021(3) -0.002(2)
C2 0.063(3) 0.055(3) 0.082(5) -0.019(3) -0.020(3) -0.002(3)
C11 0.066(4) 0.056(3) 0.092(5) -0.010(3) -0.023(3) 0.009(3)
C12 0.093(5) 0.083(5) 0.135(8) -0.045(5) -0.047(5) 0.037(4)
C13 0.081(4) 0.072(4) 0.125(7) 0.018(4) -0.038(4) -0.005(3)
C14 0.052(3) 0.059(3) 0.082(5) 0.000(3) -0.018(3) 0.002(2)
C15 0.061(4) 0.100(5) 0.083(5) -0.003(4) -0.017(3) 0.011(3)
C16 0.060(4) 0.102(5) 0.098(6) 0.005(4) -0.013(4) 0.001(3)
C17 0.069(4) 0.078(4) 0.100(6) 0.010(4) -0.038(4) -0.007(3)
C18 0.085(5) 0.090(5) 0.120(8) 0.002(5) -0.048(5) -0.006(4)
C19 0.127(8) 0.103(6) 0.122(9) 0.007(6) -0.074(7) -0.012(5)
C20 0.131(8) 0.102(6) 0.089(7) -0.011(5) -0.040(6) 0.007(5)
C21 0.083(4) 0.076(4) 0.090(6) -0.005(4) -0.021(4) 0.006(3)
C22 0.066(3) 0.061(3) 0.079(5) -0.001(3) -0.026(3) 0.004(3)
C23 0.102(5) 0.046(3) 0.126(7) -0.001(4) -0.052(5) -0.004(3)
C24 0.101(5) 0.056(4) 0.093(6) -0.006(3) -0.033(4) -0.007(3)
C25 0.110(6) 0.059(4) 0.118(7) -0.007(4) -0.063(5) -0.019(4)
C26 0.089(5) 0.067(4) 0.129(8) 0.002(4) -0.044(5) -0.028(4)
C27 0.102(6) 0.065(4) 0.105(7) 0.007(4) -0.030(5) -0.026(4)
C28 0.185(13) 0.230(17) 0.102(11) 0.007(9) -0.060(9) -0.004(11)
C29 0.150(11) 0.147(10) 0.132(11) -0.010(8) 0.015(8) -0.066(8)
C30 0.123(8) 0.132(9) 0.138(11) -0.034(8) -0.014(7) -0.041(7)
C31 0.143(9) 0.142(10) 0.155(12) -0.019(8) -0.076(8) -0.003(7)
C32 0.169(12) 0.110(9) 0.268(19) -0.074(10) -0.073(12) 0.046(8)
C33 0.32(3) 0.191(18) 0.108(12) -0.053(11) 0.018(15) -0.030(17)
C34 0.146(10) 0.230(17) 0.071(8) -0.013(9) -0.016(7) -0.033(11)
C35 0.223(16) 0.150(11) 0.168(14) 0.062(10) -0.088(12) -0.075(11)
C36 0.146(10) 0.118(9) 0.176(13) -0.032(8) -0.005(9) 0.023(7)
C37 0.150(10) 0.099(7) 0.143(10) -0.036(6) -0.034(8) -0.020(6)
C38 0.140(9) 0.102(7) 0.189(13) 0.015(7) -0.084(9) -0.034(7)
C39 0.098(7) 0.218(15) 0.146(12) -0.027(10) -0.009(7) -0.007(8)
O1 0.124(5) 0.097(4) 0.100(5) -0.008(3) -0.012(4) -0.014(3)
O2 0.110(4) 0.094(4) 0.126(6) -0.012(4) -0.028(4) -0.022(3)
O3 0.161(7) 0.111(5) 0.151(8) -0.056(5) -0.031(6) 0.039(5)
O4 0.216(9) 0.126(6) 0.093(5) 0.010(4) -0.018(5) -0.064(6)
O5 0.129(5) 0.078(3) 0.124(5) -0.027(3) -0.039(4) 0.001(3)
O6 0.104(4) 0.103(4) 0.127(6) -0.007(4) -0.029(4) -0.015(3)
B3 0.080(5) 0.058(4) 0.095(6) -0.009(4) -0.036(4) 0.007(3)
B4 0.069(4) 0.057(4) 0.109(7) -0.026(4) -0.029(4) 0.017(3)
B5 0.064(4) 0.061(4) 0.072(5) -0.027(3) -0.014(3) 0.008(3)
B6 0.067(4) 0.062(4) 0.092(6) -0.020(4) -0.026(4) 0.002(3)
B7 0.070(4) 0.072(5) 0.108(7) -0.032(4) -0.039(4) 0.011(4)
B8 0.075(5) 0.077(5) 0.132(9) -0.037(5) -0.049(5) 0.024(4)
B9 0.062(4) 0.078(5) 0.112(8) -0.027(5) -0.022(4) 0.008(4)
B10 0.058(4) 0.073(4) 0.093(6) -0.023(4) -0.015(4) 0.000(3)
B11 0.057(4) 0.078(5) 0.120(8) -0.021(5) -0.026(4) -0.004(3)

loop_
_atom_type_symbol
_atom_type_description
_atom_type_scat_dispersion_real
_atom_type_scat_dispersion_imag
_atom_type_scat_source
C C 0.0033 0.0016 'International Tables Vol C Tables 4.2.6.8 and 6.1.1.4'
H H 0.0000 0.0000 'International Tables Vol C Tables 4.2.6.8 and 6.1.1.4'
B B 0.0013 0.0007 'International Tables Vol C Tables 4.2.6.8 and 6.1.1.4'
Na Na 0.0362 0.0249 'International Tables Vol C Tables 4.2.6.8 and 6.1.1.4'
Cl Cl 0.1484 0.1585 'International Tables Vol C Tables 4.2.6.8 and 6.1.1.4'
Zr Zr -2.9673 0.5597 'International Tables Vol C Tables 4.2.6.8 and 6.1.1.4'
O O 0.0106 0.0060 'International Tables Vol C Tables 4.2.6.8 and 6.1.1.4'

loop_
_geom_angle_atom_site_label_1
_geom_angle_atom_site_label_2
_geom_angle_atom_site_label_3
_geom_angle
C14 Zr1 C23 136.9(3)
C14 Zr1 C24 109.2(2)
C23 Zr1 C24 32.7(3)
C14 Zr1 C1 61.54(19)
C23 Zr1 C1 141.8(2)
C24 Zr1 C1 120.9(2)
C14 Zr1 C2 88.0(2)
C23 Zr1 C2 132.9(2)
C24 Zr1 C2 139.2(2)
C1 Zr1 C2 36.7(2)
C14 Zr1 Cl1 100.63(17)
C23 Zr1 Cl1 101.0(2)
C24 Zr1 Cl1 130.9(2)
C1 Zr1 Cl1 107.41(17)
C2 Zr1 Cl1 78.02(17)
C14 Zr1 C27 121.1(2)
C23 Zr1 C27 32.9(3)
C24 Zr1 C27 54.3(3)
C1 Zr1 C27 174.6(2)
C2 Zr1 C27 144.6(3)
Cl1 Zr1 C27 77.1(2)
C14 Zr1 C25 83.5(2)
C23 Zr1 C25 53.3(3)
C24 Zr1 C25 31.8(2)
C1 Zr1 C25 124.0(3)
C2 Zr1 C25 159.4(3)
Cl1 Zr1 C25 121.9(2)
C27 Zr1 C25 53.7(3)
C14 Zr1 B5 79.2(2)
C23 Zr1 B5 104.5(3)
C24 Zr1 B5 82.8(2)
C1 Zr1 B5 38.9(2)
C2 Zr1 B5 63.9(2)
Cl1 Zr1 B5 141.93(18)
C27 Zr1 B5 135.8(3)
C25 Zr1 B5 96.0(3)
C14 Zr1 C26 90.1(2)
C23 Zr1 C26 53.6(3)
C24 Zr1 C26 53.7(3)
C1 Zr1 C26 148.9(3)
C2 Zr1 C26 166.4(3)
Cl1 Zr1 C26 89.2(2)
C27 Zr1 C26 31.9(3)
C25 Zr1 C26 32.8(3)
B5 Zr1 C26 128.8(3)
C14 Zr1 B3 124.4(2)
C23 Zr1 B3 95.0(3)
C24 Zr1 B3 109.0(3)
C1 Zr1 B3 64.6(2)
C2 Zr1 B3 37.9(2)
Cl1 Zr1 B3 82.8(2)
C27 Zr1 B3 113.8(3)
C25 Zr1 B3 140.8(3)
B5 Zr1 B3 67.4(3)
C26 Zr1 B3 145.4(3)
C14 Zr1 B4 118.9(3)
C23 Zr1 B4 78.6(3)
C24 Zr1 B4 75.4(3)
C1 Zr1 B4 65.0(2)
C2 Zr1 B4 64.0(2)
Cl1 Zr1 B4 122.0(2)
C27 Zr1 B4 110.3(3)
C25 Zr1 B4 104.2(3)
B5 Zr1 B4 40.0(3)
C26 Zr1 B4 128.1(3)
B3 Zr1 B4 40.5(3)
O3 Na1 O5 162.0(3)
O3 Na1 O4 69.8(3)
O5 Na1 O4 98.9(3)
O3 Na1 O1 96.2(3)
O5 Na1 O1 97.7(3)
O4 Na1 O1 160.8(3)
O3 Na1 O2 98.2(3)
O5 Na1 O2 97.3(3)
O4 Na1 O2 98.4(3)
O1 Na1 O2 69.9(3)
O3 Na1 O6 97.0(3)
O5 Na1 O6 70.1(2)
O4 Na1 O6 98.5(3)
O1 Na1 O6 96.1(3)
O2 Na1 O6 160.3(3)
O3 Na1 C33 22.3(4)
O5 Na1 C33 145.3(4)
O4 Na1 C33 47.7(4)
O1 Na1 C33 116.9(4)
O2 Na1 C33 97.2(5)
O6 Na1 C33 101.7(5)
C11 C1 C2 118.5(5)
C11 C1 B5 120.3(6)
C2 C1 B5 110.2(5)
C11 C1 B6 119.3(5)
C2 C1 B6 62.5(4)
B5 C1 B6 112.5(5)
C11 C1 B10 121.9(6)
C2 C1 B10 111.5(5)
B5 C1 B10 61.6(4)
B6 C1 B10 61.9(4)
C11 C1 Zr1 91.9(3)
C2 C1 Zr1 72.0(3)
B5 C1 Zr1 71.9(3)
B6 C1 Zr1 133.0(5)
B10 C1 Zr1 131.6(4)
C1 C2 B3 114.1(5)
C1 C2 B6 62.7(4)
B3 C2 B6 115.0(5)
C1 C2 B7 113.4(6)
B3 C2 B7 63.9(4)
B6 C2 B7 61.6(5)
C1 C2 Zr1 71.3(3)
B3 C2 Zr1 73.0(3)
B6 C2 Zr1 132.4(5)
B7 C2 Zr1 134.5(4)
C13 C11 C12 108.0(6)
C13 C11 C14 111.4(6)
C12 C11 C14 108.9(6)
C13 C11 C1 110.8(6)
C12 C11 C1 109.8(6)
C14 C11 C1 108.0(5)
C22 C14 C15 104.1(6)
C22 C14 C11 125.4(6)
C15 C14 C11 120.2(6)
C22 C14 Zr1 112.8(4)
C15 C14 Zr1 94.5(4)
C11 C14 Zr1 94.9(4)
C16 C15 C14 109.9(7)
C15 C16 C17 109.0(7)
C18 C17 C16 130.5(7)
C18 C17 C22 120.3(8)
C16 C17 C22 108.9(7)
C19 C18 C17 119.8(8)
C18 C19 C20 120.3(9)
C21 C20 C19 122.0(10)
C20 C21 C22 118.6(8)
C21 C22 C17 118.7(7)
C21 C22 C14 133.4(6)
C17 C22 C14 107.9(6)
C24 C23 C27 109.2(7)
C24 C23 Zr1 75.2(4)
C27 C23 Zr1 76.1(4)
C25 C24 C23 107.9(8)
C25 C24 Zr1 76.0(5)
C23 C24 Zr1 72.1(4)
C24 C25 C26 108.1(8)
C24 C25 Zr1 72.2(4)
C26 C25 Zr1 73.8(5)
C27 C26 C25 107.8(8)
C27 C26 Zr1 73.1(4)
C25 C26 Zr1 73.4(4)
C26 C27 C23 107.0(8)
C26 C27 Zr1 75.0(4)
C23 C27 Zr1 71.0(4)
O1 C29 C30 112.6(10)
O2 C30 C29 111.8(9)
O3 C33 C34 122.5(14)
O3 C33 Na1 41.2(6)
C34 C33 Na1 82.7(9)
C33 C34 O4 112.4(11)
O5 C37 C38 111.7(9)
O6 C38 C37 108.8(9)
C29 O1 C28 114.4(10)
C29 O1 Na1 111.9(7)
C28 O1 Na1 121.2(8)
C30 O2 C31 112.5(9)
C30 O2 Na1 111.3(7)
C31 O2 Na1 120.1(7)
C33 O3 C32 120.6(11)
C33 O3 Na1 116.5(9)
C32 O3 Na1 122.0(9)
C35 O4 C34 114.9(11)
C35 O4 Na1 127.0(9)
C34 O4 Na1 116.3(8)
C36 O5 C37 115.4(9)
C36 O5 Na1 124.8(7)
C37 O5 Na1 115.1(6)
C38 O6 C39 110.7(9)
C38 O6 Na1 107.9(6)
C39 O6 Na1 116.3(7)
C2 B3 B7 60.0(4)
C2 B3 B4 103.7(6)
B7 B3 B4 107.6(7)
C2 B3 B8 102.9(6)
B7 B3 B8 58.4(5)
B4 B3 B8 59.6(5)
C2 B3 Zr1 69.1(3)
B7 B3 Zr1 127.1(5)
B4 B3 Zr1 70.3(4)
B8 B3 Zr1 125.9(6)
B5 B4 B9 59.9(5)
B5 B4 B3 106.5(5)
B9 B4 B3 108.3(6)
B5 B4 B8 106.4(6)
B9 B4 B8 59.3(6)
B3 B4 B8 60.9(5)
B5 B4 Zr1 68.5(3)
B9 B4 Zr1 125.3(4)
B3 B4 Zr1 69.2(4)
B8 B4 Zr1 126.0(5)
C1 B5 B10 61.0(4)
C1 B5 B4 105.5(6)
B10 B5 B4 109.1(6)
C1 B5 B9 105.9(5)
B10 B5 B9 59.3(4)
B4 B5 B9 60.8(5)
C1 B5 Zr1 69.2(3)
B10 B5 Zr1 128.5(4)
B4 B5 Zr1 71.5(4)
B9 B5 Zr1 128.9(6)
C2 B6 C1 54.7(4)
C2 B6 B11 106.2(5)
C1 B6 B11 106.2(5)
C2 B6 B7 59.3(4)
C1 B6 B7 105.0(5)
B11 B6 B7 62.7(5)
C2 B6 B10 103.7(5)
C1 B6 B10 59.8(4)
B11 B6 B10 60.1(5)
B7 B6 B10 110.2(5)
C2 B7 B8 102.3(5)
C2 B7 B6 59.0(4)
B8 B7 B6 105.1(7)
C2 B7 B3 56.1(4)
B8 B7 B3 61.5(5)
B6 B7 B3 106.5(6)
C2 B7 B11 102.3(6)
B8 B7 B11 59.0(6)
B6 B7 B11 57.8(5)
B3 B7 B11 107.8(6)
B7 B8 B11 62.2(5)
B7 B8 B9 110.2(6)
B11 B8 B9 60.1(6)
B7 B8 B4 108.9(5)
B11 B8 B4 108.7(6)
B9 B8 B4 60.1(5)
B7 B8 B3 60.0(5)
B11 B8 B3 109.2(5)
B9 B8 B3 107.9(6)
B4 B8 B3 59.5(5)
B10 B9 B11 60.1(5)
B10 B9 B5 60.0(4)
B11 B9 B5 107.5(5)
B10 B9 B8 107.9(6)
B11 B9 B8 59.8(5)
B5 B9 B8 106.9(6)
B10 B9 B4 108.5(5)
B11 B9 B4 108.7(7)
B5 B9 B4 59.4(5)
B8 B9 B4 60.5(5)
B9 B10 C1 104.1(6)
B9 B10 B5 60.6(4)
C1 B10 B5 57.4(4)
B9 B10 B11 60.6(5)
C1 B10 B11 103.9(6)
B5 B10 B11 108.4(6)
B9 B10 B6 106.6(7)
C1 B10 B6 58.3(4)
B5 B10 B6 106.1(6)
B11 B10 B6 58.5(5)
B6 B11 B8 106.3(6)
B6 B11 B10 61.4(5)
B8 B11 B10 107.4(6)
B6 B11 B9 107.8(5)
B8 B11 B9 60.1(5)
B10 B11 B9 59.2(5)
B6 B11 B7 59.5(5)
B8 B11 B7 58.8(5)
B10 B11 B7 108.8(5)
B9 B11 B7 107.4(6)

loop_
_geom_bond_atom_site_label_1
_geom_bond_atom_site_label_2
_geom_bond_distance
Zr1 C14 2.420(6)
Zr1 C23 2.452(6)
Zr1 C24 2.490(7)
Zr1 C1 2.493(6)
Zr1 C2 2.504(6)
Zr1 Cl1 2.511(2)
Zr1 C27 2.517(7)
Zr1 C25 2.537(7)
Zr1 B5 2.535(8)
Zr1 C26 2.541(7)
Zr1 B3 2.564(8)
Zr1 B4 2.583(7)
Na1 O3 2.295(7)
Na1 O5 2.300(6)
Na1 O4 2.327(8)
Na1 O1 2.397(7)
Na1 O2 2.431(7)
Na1 O6 2.467(7)
Na1 C33 3.116(15)
C1 C11 1.557(8)
C1 C2 1.575(10)
C1 B5 1.676(8)
C1 B6 1.714(9)
C1 B10 1.740(10)
C2 B3 1.646(9)
C2 B6 1.711(10)
C2 B7 1.717(9)
C11 C13 1.509(10)
C11 C12 1.540(10)
C11 C14 1.552(9)
C14 C22 1.467(10)
C14 C15 1.492(9)
C15 C16 1.367(12)
C16 C17 1.425(12)
C17 C18 1.400(12)
C17 C22 1.427(9)
C18 C19 1.360(14)
C19 C20 1.399(14)
C20 C21 1.379(12)
C21 C22 1.414(11)
C23 C24 1.393(11)
C23 C27 1.408(12)
C24 C25 1.378(11)
C25 C26 1.432(13)
C26 C27 1.391(12)
C28 O1 1.421(13)
C29 O1 1.415(14)
C29 C30 1.439(17)
C30 O2 1.370(13)
C31 O2 1.403(13)
C32 O3 1.398(15)
C33 O3 1.319(17)
C33 C34 1.347(19)
C34 O4 1.442(16)
C35 O4 1.361(14)
C36 O5 1.399(12)
C37 O5 1.408(13)
C37 C38 1.485(16)
C38 O6 1.357(12)
C39 O6 1.457(12)
B3 B7 1.780(11)
B3 B4 1.780(13)
B3 B8 1.805(13)
B4 B5 1.750(12)
B4 B9 1.775(13)
B4 B8 1.782(12)
B5 B10 1.749(10)
B5 B9 1.759(10)
B6 B11 1.725(10)
B6 B7 1.757(12)
B6 B10 1.776(12)
B7 B8 1.750(11)
B7 B11 1.811(14)
B8 B11 1.755(13)
B8 B9 1.761(15)
B9 B10 1.737(11)
B9 B11 1.761(12)
B10 B11 1.753(13)
